data_2100746
loop_
_publ_author_name
'Reynolds, P. A.'
'Figgis, B. N.'
'Kucharski, E. S.'
'Mason, S. A.'

_publ_section_title
;
 Neutron diffraction at 115 K to 1.09 \%A^{--^1} from cobalt
 phthalocyanine
;
_journal_issue 6
_journal_name_full 'Acta Crystallographica Section B'
_journal_page_first 899
_journal_page_last 904
_journal_paper_doi 10.1107/S0108768191009230
_journal_volume 47
_journal_year 1991
_chemical_formula_sum 'C32 H16 Co N8'
_chemical_formula_weight 571.47
_symmetry_cell_setting monoclinic
_symmetry_space_group_name_Hall '-P 2ybc'
_symmetry_space_group_name_H-M 'P 1 21/c 1'
_cell_angle_alpha 90
_cell_angle_beta 120.76(4)
_cell_angle_gamma 90
_cell_formula_units_Z 2
_cell_length_a 14.489(9)
_cell_length_b 4.763(4)
_cell_length_c 19.156(16)
_cell_volume 1136.0(16)
_diffrn_radiation_probe neutron
_diffrn_radiation_type neutron
_diffrn_radiation_wavelength 0.7530(10)
_exptl_absorpt_coefficient_mu 0.0879
_exptl_crystal_density_diffrn 1.67
_exptl_crystal_F_000 '46.05E-14 m'
_cod_data_source_file al0479.cif
_cod_data_source_block al0479a
_cod_original_cell_volume 1136(3)
_cod_original_formula_sum 'C32 H16 Co1 N8'
_cod_database_code 2100746

loop_
_atom_site_label
_atom_site_fract_x
_atom_site_fract_y
_atom_site_fract_z
Co .0 .0 .0
N(1) .25310(10) .0282(3) .16120(10)
N(2) .07320(10) .2194(3) .09730(10)
N(3) -.07130(10) .5227(3) .07860(10)
N(4) -.13130(10) .1968(3) -.03310(10)
C(1) .17910(10) .1968(4) .15810(10)
C(2) .20180(10) .3964(4) .22270(10)
C(3) .29370(10) .4526(4) .29710(10)
C(4) .28580(10) .6590(4) .34530(10)
C(5) .19020(10) .8051(4) .32030(10)
C(6) .09820(10) .7494(4) .24540(10)
C(7) .10640(10) .5414(4) .19760(10)
C(8) .02820(10) .4293(4) .11920(10)
C(9) -.14430(10) .4095(4) .00930(10)
C(10) -.25530(10) .5013(4) -.03250(10)
C(11) -.30770(10) .7034(4) -.01320(10)
C(12) -.4176(2) .7355(5) -.06650(10)
C(13) -.4721(2) .5718(5) -.13690(10)
C(14) -.41880(10) .3696(4) -.15610(10)
C(15) -.30920(10) .3390(4) -.10250(10)
C(16) -.22970(10) .1511(4) -.10220(10)
H(1) .3679(4) .3390(12) .3168(3)
H(2) .3557(4) .7092(14) .4047(3)
H(3) .1870(4) .9618(12) .3590(3)
H(4) .0238(4) .8584(12) .2254(3)
H(5) -.2644(4) .8298(12) .0412(3)
H(6) -.4615(13) .8879(13) -.0542(3)
H(7) -.5584(3) .6018(11) -.1780(3)
H(8) -.4616(4) .2439(12) -.2109(3)

loop_
_geom_bond_atom_site_label_1
_geom_bond_atom_site_label_2
_geom_bond_distance
Co N(2) 1.916(2)
N(2) C(1) 1.376(2)
N(4) C(16) 1.380(2)
N(1) C(1) 1.316(3)
N(1) C(16) 1.314(2)
C(1) C(2) 1.458(3)
C(15) C(16) 1.457(3)
C(2) C(7) 1.392(3)
C(10) C(15) 1.390(2)
C(2) C(3) 1.391(2)
C(14) C(15) 1.389(2)
C(3) C(4) 1.392(3)
C(13) C(14) 1.396(3)
C(4) C(5) 1.398(3)
C(12) C(13) 1.400(3)
C(3) H(1) 1.085(6)
C(14) H(8) 1.08(5)
C(4) H(2) 1.094(4)
C(13) H(7) 1.094(4)
Co N(4) 1.9150(10)
N(2) C(8) 1.371(3)
N(4) C(9) 1.371(3)
N(3) C(8) 1.317(2)
N(3) C(9) 1.316(2)
C(7) C(8) 1.443(2)
C(9) C(10) 1.450(2)
C(6) C(7) 1.395(3)
C(10) C(11) 1.388(3)
C(5) C(6) 1.396(2)
C(11) C(12) 1.392(3)
C(6) H(4) 1.076(6)
C(11) H(5) 1.084(5)
C(5) H(3) 1.070(6)
C(12) H(6) 1.068(7)
